data_7704454
loop_
_publ_author_name
'H\"ammer, Matthias'
'Janka, Oliver'
'B\"onnighausen, Judith'
'Klenner, Steffen'
'P\"ottgen, Rainer'
'H\"oppe, Henning A'

_publ_section_title
;
 On the phosphors Na<sub>5</sub>M(WO<sub>4</sub>)<sub>4</sub> (M = Y,
 La-Nd, Sm-Lu, Bi) - crystal structures, thermal decomposition, and
 optical and magnetic properties.
;
_journal_issue 24
_journal_name_full 'Dalton transactions (Cambridge, England : 2003)'
_journal_page_first 8209
_journal_page_last 8225
_journal_paper_doi 10.1039/d0dt00782j
_journal_volume 49
_journal_year 2020
_chemical_formula_moiety 'Na5 O16 Tb1 W4'
_chemical_formula_structural 'Na5 Tb (W O4)4'
_chemical_formula_sum 'Na5 O16 Tb W4'
_chemical_formula_weight 1265.27
_chemical_name_structure_type Na5Lu(WO4)4
_chemical_name_systematic 'pentasodium terbium tetratungstate'
_space_group_crystal_system tetragonal
_space_group_IT_number 88
_space_group_name_Hall '-I 4ad'
_space_group_name_H-M_alt 'I 41/a :2'
_audit_creation_method SHELXL-2014/7
_audit_update_record
;
2020-02-27 deposited with the CCDC.	2020-05-20 downloaded from the CCDC.
;
_cell_angle_alpha 90
_cell_angle_beta 90
_cell_angle_gamma 90
_cell_formula_units_Z 4
_cell_length_a 11.4690(5)
_cell_length_b 11.4690(5)
_cell_length_c 11.3791(6)
_cell_measurement_reflns_used 15674
_cell_measurement_temperature 300(2)
_cell_measurement_theta_max 37.475
_cell_measurement_theta_min 2.521
_cell_volume 1496.78(12)
_computing_structure_refinement 'SHELXL-2014/7 (Sheldrick, 2014)'
_diffrn_ambient_temperature 300(2)
_diffrn_measured_fraction_theta_full 1.000
_diffrn_measured_fraction_theta_max 1.000
_diffrn_measurement_device_type 'D8 Venture Bruker'
_diffrn_measurement_method 'generic phi and omega scans'
_diffrn_radiation_type MoK\a
_diffrn_radiation_wavelength 0.71073
_diffrn_reflns_av_R_equivalents 0.0440
_diffrn_reflns_av_unetI/netI 0.0254
_diffrn_reflns_Laue_measured_fraction_full 1.000
_diffrn_reflns_Laue_measured_fraction_max 1.000
_diffrn_reflns_limit_h_max 19
_diffrn_reflns_limit_h_min -19
_diffrn_reflns_limit_k_max 14
_diffrn_reflns_limit_k_min -19
_diffrn_reflns_limit_l_max 19
_diffrn_reflns_limit_l_min -19
_diffrn_reflns_number 15674
_diffrn_reflns_point_group_measured_fraction_full 1.000
_diffrn_reflns_point_group_measured_fraction_max 1.000
_diffrn_reflns_theta_full 25.242
_diffrn_reflns_theta_max 37.475
_diffrn_reflns_theta_min 2.521
_exptl_absorpt_coefficient_mu 35.516
_exptl_absorpt_correction_type multi-scan
_exptl_absorpt_process_details
; 
 multi-scan absorption correction using SADABS 
(G. M. Sheldrick, (1996). SADABS. Program for Empirical 
Absorption Correction. University of G\"ottingen, Germany.)
;
_exptl_crystal_colour 'pale yellow'
_exptl_crystal_density_diffrn 5.615
_exptl_crystal_description block
_exptl_crystal_F_000 2176
_exptl_crystal_size_max 0.08
_exptl_crystal_size_mid 0.04
_exptl_crystal_size_min 0.03
_exptl_transmission_factor_max 0.7479
_exptl_transmission_factor_min 0.5804
_refine_diff_density_max 1.986
_refine_diff_density_min -1.210
_refine_diff_density_rms 0.313
_refine_ls_extinction_coef 0.000039(11)
_refine_ls_extinction_expression Fc^*^=kFc[1+0.001xFc^2^\l^3^/sin(2\q)]^-1/4^
_refine_ls_extinction_method 'SHELXL-2014/7 (Sheldrick 2014'
_refine_ls_goodness_of_fit_ref 1.095
_refine_ls_hydrogen_treatment undef
_refine_ls_matrix_type full
_refine_ls_number_parameters 60
_refine_ls_number_reflns 1961
_refine_ls_number_restraints 0
_refine_ls_restrained_S_all 1.095
_refine_ls_R_factor_all 0.0282
_refine_ls_R_factor_gt 0.0207
_refine_ls_shift/su_max 0.001
_refine_ls_shift/su_mean 0.000
_refine_ls_structure_factor_coef Fsqd
_refine_ls_weighting_details 'w=1/[\s^2^(Fo^2^)+(0.0107P)^2^+12.0830P] where P=(Fo^2^+2Fc^2^)/3'
_refine_ls_weighting_scheme calc
_refine_ls_wR_factor_gt 0.0390
_refine_ls_wR_factor_ref 0.0400
_reflns_Friedel_coverage 0.000
_reflns_number_gt 1718
_reflns_number_total 1961
_reflns_threshold_expression 'I > 2\s(I)'
_cod_data_source_file d0dt00782j2.cif
_cod_data_source_block Na5Tb(WO4)4
_cod_depositor_comments 'Adding full bibliography for 7704452--7704470.cif.'
_cod_original_cell_volume 1496.78(15)
_cod_original_sg_symbol_H-M 'I 41/a'
_cod_database_code 7704454
_shelx_shelxl_version_number 2014/7
_shelx_space_group_comment
;
The symmetry employed for this shelxl refinement is uniquely defined
by the following loop, which should always be used as a source of
symmetry information in preference to the above space-group names.
They are only intended as comments.
;

loop_
_space_group_symop_operation_xyz
'x, y, z'
'-x+1/2, -y, z+1/2'
'-y+3/4, x+1/4, z+1/4'
'y+3/4, -x+3/4, z+3/4'
'x+1/2, y+1/2, z+1/2'
'-x+1, -y+1/2, z+1'
'-y+5/4, x+3/4, z+3/4'
'y+5/4, -x+5/4, z+5/4'
'-x, -y, -z'
'x-1/2, y, -z-1/2'
'y-3/4, -x-1/4, -z-1/4'
'-y-3/4, x-3/4, -z-3/4'
'-x+1/2, -y+1/2, -z+1/2'
'x, y+1/2, -z'
'y-1/4, -x+1/4, -z+1/4'
'-y-1/4, x-1/4, -z-1/4'

loop_
_atom_site_label
_atom_site_type_symbol
_atom_site_fract_x
_atom_site_fract_y
_atom_site_fract_z
_atom_site_U_iso_or_equiv
_atom_site_adp_type
_atom_site_occupancy
_atom_site_site_symmetry_order
_atom_site_calc_flag
_atom_site_refinement_flags_posn
_atom_site_refinement_flags_adp
_atom_site_refinement_flags_occupancy
_atom_site_disorder_assembly
_atom_site_disorder_group
Tb1 Tb 0.5000 0.7500 0.1250 0.00729(5) Uani 1 4 d S T P . .
W1 W 0.81768(2) 0.34362(2) -0.11345(2) 0.00850(4) Uani 1 1 d . . . . .
Na1 Na 0.29471(13) 0.87001(13) -0.09495(14) 0.0147(3) Uani 1 1 d . . . . .
Na2 Na 1.0000 0.2500 0.1250 0.0247(7) Uani 1 4 d S T P . .
O1 O 0.8512(2) 0.2199(2) -0.0264(2) 0.0147(5) Uani 1 1 d . . . . .
O2 O 0.8195(2) 0.4650(2) -0.0197(2) 0.0157(5) Uani 1 1 d . . . . .
O3 O 0.3864(2) 0.6884(2) -0.0388(2) 0.0122(4) Uani 1 1 d . . . . .
O4 O 0.6799(2) 0.3329(2) -0.1895(2) 0.0128(4) Uani 1 1 d . . . . .

loop_
_atom_site_aniso_label
_atom_site_aniso_U_11
_atom_site_aniso_U_22
_atom_site_aniso_U_33
_atom_site_aniso_U_23
_atom_site_aniso_U_13
_atom_site_aniso_U_12
Tb1 0.00706(7) 0.00706(7) 0.00776(11) 0.000 0.000 0.000
W1 0.00778(6) 0.00821(6) 0.00952(5) -0.00027(4) -0.00021(4) 0.00007(4)
Na1 0.0146(7) 0.0149(7) 0.0146(6) 0.0015(5) -0.0018(5) -0.0004(5)
Na2 0.0277(11) 0.0277(11) 0.0187(16) 0.000 0.000 0.000
O1 0.0119(11) 0.0152(12) 0.0170(12) 0.0035(9) 0.0006(8) -0.0001(9)
O2 0.0210(13) 0.0120(11) 0.0141(11) -0.0045(8) -0.0002(9) -0.0011(9)
O3 0.0142(11) 0.0099(10) 0.0126(10) -0.0013(8) -0.0003(8) -0.0003(8)
O4 0.0102(10) 0.0156(12) 0.0126(10) 0.0021(8) 0.0004(8) -0.0008(9)

loop_
_atom_type_symbol
_atom_type_description
_atom_type_scat_dispersion_real
_atom_type_scat_dispersion_imag
_atom_type_scat_source
O O 0.0106 0.0060 'International Tables Vol C Tables 4.2.6.8 and 6.1.1.4'
Na Na 0.0362 0.0249 'International Tables Vol C Tables 4.2.6.8 and 6.1.1.4'
Tb Tb -0.1723 4.1537 'International Tables Vol C Tables 4.2.6.8 and 6.1.1.4'
W W -0.8490 6.8722 'International Tables Vol C Tables 4.2.6.8 and 6.1.1.4'

loop_
_geom_angle_atom_site_label_1
_geom_angle_atom_site_label_2
_geom_angle_atom_site_label_3
_geom_angle
_geom_angle_site_symmetry_1
_geom_angle_site_symmetry_3
_geom_angle_publ_flag
O3 Tb1 O3 127.79(8) . 15_565 ?
O3 Tb1 O3 127.79(8) . 12_766 ?
O3 Tb1 O3 76.96(12) 15_565 12_766 ?
O3 Tb1 O3 76.96(12) . 6_564 ?
O3 Tb1 O3 127.79(8) 15_565 6_564 ?
O3 Tb1 O3 127.79(8) 12_766 6_564 ?
O3 Tb1 O4 146.27(9) . 14 ?
O3 Tb1 O4 78.33(8) 15_565 14 ?
O3 Tb1 O4 73.78(8) 12_766 14 ?
O3 Tb1 O4 69.51(8) 6_564 14 ?
O3 Tb1 O4 69.51(8) . 9_665 ?
O3 Tb1 O4 73.78(8) 15_565 9_665 ?
O3 Tb1 O4 78.33(8) 12_766 9_665 ?
O3 Tb1 O4 146.27(9) 6_564 9_665 ?
O4 Tb1 O4 144.17(12) 14 9_665 ?
O3 Tb1 O4 73.78(8) . 8_454 ?
O3 Tb1 O4 146.27(9) 15_565 8_454 ?
O3 Tb1 O4 69.51(8) 12_766 8_454 ?
O3 Tb1 O4 78.33(8) 6_564 8_454 ?
O4 Tb1 O4 95.43(3) 14 8_454 ?
O4 Tb1 O4 95.43(3) 9_665 8_454 ?
O3 Tb1 O4 78.33(8) . 3 ?
O3 Tb1 O4 69.51(8) 15_565 3 ?
O3 Tb1 O4 146.27(9) 12_766 3 ?
O3 Tb1 O4 73.78(8) 6_564 3 ?
O4 Tb1 O4 95.43(3) 14 3 ?
O4 Tb1 O4 95.43(3) 9_665 3 ?
O4 Tb1 O4 144.17(12) 8_454 3 ?
O3 Tb1 Na1 157.13(6) . 15_565 ?
O3 Tb1 Na1 39.93(6) 15_565 15_565 ?
O3 Tb1 Na1 73.04(7) 12_766 15_565 ?
O3 Tb1 Na1 97.88(7) 6_564 15_565 ?
O4 Tb1 Na1 38.50(6) 14 15_565 ?
O4 Tb1 Na1 111.51(7) 9_665 15_565 ?
O4 Tb1 Na1 127.56(7) 8_454 15_565 ?
O4 Tb1 Na1 78.84(6) 3 15_565 ?
O3 Tb1 Na1 73.04(7) . 6_564 ?
O3 Tb1 Na1 157.13(6) 15_565 6_564 ?
O3 Tb1 Na1 97.88(7) 12_766 6_564 ?
O3 Tb1 Na1 39.93(6) 6_564 6_564 ?
O4 Tb1 Na1 78.84(6) 14 6_564 ?
O4 Tb1 Na1 127.56(7) 9_665 6_564 ?
O4 Tb1 Na1 38.50(6) 8_454 6_564 ?
O4 Tb1 Na1 111.51(7) 3 6_564 ?
Na1 Tb1 Na1 117.20(3) 15_565 6_564 ?
O3 Tb1 Na1 97.89(7) . 12_766 ?
O3 Tb1 Na1 73.04(7) 15_565 12_766 ?
O3 Tb1 Na1 39.93(6) 12_766 12_766 ?
O3 Tb1 Na1 157.13(6) 6_564 12_766 ?
O4 Tb1 Na1 111.51(7) 14 12_766 ?
O4 Tb1 Na1 38.50(6) 9_665 12_766 ?
O4 Tb1 Na1 78.84(6) 8_454 12_766 ?
O4 Tb1 Na1 127.56(7) 3 12_766 ?
Na1 Tb1 Na1 94.92(5) 15_565 12_766 ?
Na1 Tb1 Na1 117.20(3) 6_564 12_766 ?
O3 Tb1 Na1 39.93(6) . . ?
O3 Tb1 Na1 97.89(7) 15_565 . ?
O3 Tb1 Na1 157.13(6) 12_766 . ?
O3 Tb1 Na1 73.04(7) 6_564 . ?
O4 Tb1 Na1 127.56(7) 14 . ?
O4 Tb1 Na1 78.84(6) 9_665 . ?
O4 Tb1 Na1 111.51(7) 8_454 . ?
O4 Tb1 Na1 38.50(6) 3 . ?
Na1 Tb1 Na1 117.20(3) 15_565 . ?
Na1 Tb1 Na1 94.91(5) 6_564 . ?
Na1 Tb1 Na1 117.20(3) 12_766 . ?
O2 W1 O1 107.03(13) . . ?
O2 W1 O3 105.49(12) . 11_665 ?
O1 W1 O3 106.34(11) . 11_665 ?
O2 W1 O4 110.86(12) . . ?
O1 W1 O4 113.79(11) . . ?
O3 W1 O4 112.80(11) 11_665 . ?
O2 W1 Na1 148.10(9) . 16_755 ?
O1 W1 Na1 41.78(9) . 16_755 ?
O3 W1 Na1 83.37(9) 11_665 16_755 ?
O4 W1 Na1 92.68(9) . 16_755 ?
O2 W1 Na1 39.71(9) . 6_564 ?
O1 W1 Na1 142.17(9) . 6_564 ?
O3 W1 Na1 101.55(9) 11_665 6_564 ?
O4 W1 Na1 76.86(9) . 6_564 ?
Na1 W1 Na1 169.48(3) 16_755 6_564 ?
O2 W1 Na2 76.74(9) . . ?
O1 W1 Na2 37.99(9) . . ?
O3 W1 Na2 93.28(8) 11_665 . ?
O4 W1 Na2 148.40(8) . . ?
Na1 W1 Na2 72.14(3) 16_755 . ?
Na1 W1 Na2 116.44(3) 6_564 . ?
O2 W1 Na1 98.15(9) . 9_665 ?
O1 W1 Na1 34.45(9) . 9_665 ?
O3 W1 Na1 139.76(9) 11_665 9_665 ?
O4 W1 Na1 87.53(8) . 9_665 ?
Na1 W1 Na1 60.44(3) 16_755 9_665 ?
Na1 W1 Na1 117.19(3) 6_564 9_665 ?
Na2 W1 Na1 60.87(2) . 9_665 ?
O2 W1 Na1 99.53(9) . 4_454 ?
O1 W1 Na1 143.80(9) . 4_454 ?
O3 W1 Na1 89.28(8) 11_665 4_454 ?
O4 W1 Na1 31.46(8) . 4_454 ?
Na1 W1 Na1 111.34(3) 16_755 4_454 ?
Na1 W1 Na1 59.857(13) 6_564 4_454 ?
Na2 W1 Na1 175.93(2) . 4_454 ?
Na1 W1 Na1 118.60(4) 9_665 4_454 ?
O2 W1 Na1 78.08(9) . 11_665 ?
O1 W1 Na1 98.28(9) . 11_665 ?
O3 W1 Na1 32.61(8) 11_665 11_665 ?
O4 W1 Na1 140.94(8) . 11_665 ?
Na1 W1 Na1 97.37(3) 16_755 11_665 ?
Na1 W1 Na1 91.58(5) 6_564 11_665 ?
Na2 W1 Na1 69.93(2) . 11_665 ?
Na1 W1 Na1 129.99(3) 9_665 11_665 ?
Na1 W1 Na1 111.12(3) 4_454 11_665 ?
O2 Na1 O4 142.93(11) 4_464 3 ?
O2 Na1 O1 110.49(11) 4_464 9_665 ?
O4 Na1 O1 96.23(11) 3 9_665 ?
O2 Na1 O3 131.45(12) 4_464 . ?
O4 Na1 O3 78.13(10) 3 . ?
O1 Na1 O3 77.40(10) 9_665 . ?
O2 Na1 O2 81.76(7) 4_464 6_564 ?
O4 Na1 O2 80.30(10) 3 6_564 ?
O1 Na1 O2 76.03(10) 9_665 6_564 ?
O3 Na1 O2 143.45(11) . 6_564 ?
O2 Na1 O1 76.93(10) 4_464 11_675 ?
O4 Na1 O1 85.56(10) 3 11_675 ?
O1 Na1 O1 161.85(10) 9_665 11_675 ?
O3 Na1 O1 85.35(10) . 11_675 ?
O2 Na1 O1 121.98(10) 6_564 11_675 ?
O2 Na1 W1 102.08(8) 4_464 11_675 ?
O4 Na1 W1 57.62(7) 3 11_675 ?
O1 Na1 W1 147.11(9) 9_665 11_675 ?
O3 Na1 W1 77.74(7) . 11_675 ?
O2 Na1 W1 114.10(8) 6_564 11_675 ?
O1 Na1 W1 28.11(6) 11_675 11_675 ?
O2 Na1 W1 61.47(8) 4_464 6_564 ?
O4 Na1 W1 89.48(8) 3 6_564 ?
O1 Na1 W1 100.30(8) 9_665 6_564 ?
O3 Na1 W1 166.99(9) . 6_564 ?
O2 Na1 W1 27.15(6) 6_564 6_564 ?
O1 Na1 W1 97.77(7) 11_675 6_564 ?
W1 Na1 W1 99.09(4) 11_675 6_564 ?
O2 Na1 Na1 42.15(7) 4_464 7_554 ?
O4 Na1 Na1 105.51(8) 3 7_554 ?
O1 Na1 Na1 151.50(8) 9_665 7_554 ?
O3 Na1 Na1 124.57(9) . 7_554 ?
O2 Na1 Na1 89.52(7) 6_564 7_554 ?
O1 Na1 Na1 41.48(7) 11_675 7_554 ?
W1 Na1 Na1 61.31(4) 11_675 7_554 ?
W1 Na1 Na1 62.40(3) 6_564 7_554 ?
O2 Na1 Na1 112.28(9) 4_464 8_354 ?
O4 Na1 Na1 70.19(7) 3 8_354 ?
O1 Na1 Na1 43.73(8) 9_665 8_354 ?
O3 Na1 Na1 105.44(8) . 8_354 ?
O2 Na1 Na1 38.86(7) 6_564 8_354 ?
O1 Na1 Na1 150.23(8) 11_675 8_354 ?
W1 Na1 Na1 126.05(4) 11_675 8_354 ?
W1 Na1 Na1 66.00(3) 6_564 8_354 ?
Na1 Na1 Na1 128.28(3) 7_554 8_354 ?
O2 Na1 W1 128.73(9) 4_464 9_665 ?
O4 Na1 W1 85.33(8) 3 9_665 ?
O1 Na1 W1 24.67(6) 9_665 9_665 ?
O3 Na1 W1 53.37(7) . 9_665 ?
O2 Na1 W1 95.88(8) 6_564 9_665 ?
O1 Na1 W1 138.72(8) 11_675 9_665 ?
W1 Na1 W1 124.48(4) 11_675 9_665 ?
W1 Na1 W1 122.30(5) 6_564 9_665 ?
Na1 Na1 W1 168.61(5) 7_554 9_665 ?
Na1 Na1 W1 58.25(4) 8_354 9_665 ?
O2 Na1 Na2 70.45(8) 4_464 9_665 ?
O4 Na1 Na2 136.69(9) 3 9_665 ?
O1 Na1 Na2 41.41(7) 9_665 9_665 ?
O3 Na1 Na2 95.87(7) . 9_665 ?
O2 Na1 Na2 80.22(7) 6_564 9_665 ?
O1 Na1 Na2 137.20(8) 11_675 9_665 ?
W1 Na1 Na2 163.34(5) 11_675 9_665 ?
W1 Na1 Na2 90.41(3) 6_564 9_665 ?
Na1 Na1 Na2 112.60(3) 7_554 9_665 ?
Na1 Na1 Na2 70.36(5) 8_354 9_665 ?
W1 Na1 Na2 58.82(2) 9_665 9_665 ?
O1 Na2 O1 119.66(7) . 15_665 ?
O1 Na2 O1 119.66(7) . 12_756 ?
O1 Na2 O1 90.59(12) 15_665 12_756 ?
O1 Na2 O1 90.59(12) . 6_654 ?
O1 Na2 O1 119.66(7) 15_665 6_654 ?
O1 Na2 O1 119.66(7) 12_756 6_654 ?
O1 Na2 W1 145.31(6) . 15_665 ?
O1 Na2 W1 26.46(6) 15_665 15_665 ?
O1 Na2 W1 80.32(6) 12_756 15_665 ?
O1 Na2 W1 103.96(6) 6_654 15_665 ?
O1 Na2 W1 80.32(6) . 6_654 ?
O1 Na2 W1 145.31(6) 15_665 6_654 ?
O1 Na2 W1 103.96(6) 12_756 6_654 ?
O1 Na2 W1 26.46(6) 6_654 6_654 ?
W1 Na2 W1 124.839(3) 15_665 6_654 ?
O1 Na2 W1 103.95(6) . 12_756 ?
O1 Na2 W1 80.32(6) 15_665 12_756 ?
O1 Na2 W1 26.46(6) 12_756 12_756 ?
O1 Na2 W1 145.31(6) 6_654 12_756 ?
W1 Na2 W1 81.805(6) 15_665 12_756 ?
W1 Na2 W1 124.839(3) 6_654 12_756 ?
O1 Na2 W1 26.46(6) . . ?
O1 Na2 W1 103.96(6) 15_665 . ?
O1 Na2 W1 145.31(6) 12_756 . ?
O1 Na2 W1 80.32(6) 6_654 . ?
W1 Na2 W1 124.839(3) 15_665 . ?
W1 Na2 W1 81.805(6) 6_654 . ?
W1 Na2 W1 124.838(3) 12_756 . ?
O1 Na2 Na1 40.45(6) . 9_665 ?
O1 Na2 Na1 101.37(7) 15_665 9_665 ?
O1 Na2 Na1 86.23(7) 12_756 9_665 ?
O1 Na2 Na1 129.03(7) 6_654 9_665 ?
W1 Na2 Na1 124.40(3) 15_665 9_665 ?
W1 Na2 Na1 110.75(3) 6_654 9_665 ?
W1 Na2 Na1 64.91(2) 12_756 9_665 ?
W1 Na2 Na1 60.31(2) . 9_665 ?
O1 Na2 Na1 129.03(7) . 14_645 ?
O1 Na2 Na1 86.23(7) 15_665 14_645 ?
O1 Na2 Na1 101.37(7) 12_756 14_645 ?
O1 Na2 Na1 40.45(6) 6_654 14_645 ?
W1 Na2 Na1 64.91(2) 15_665 14_645 ?
W1 Na2 Na1 60.31(2) 6_654 14_645 ?
W1 Na2 Na1 124.40(3) 12_756 14_645 ?
W1 Na2 Na1 110.75(3) . 14_645 ?
Na1 Na2 Na1 169.29(5) 9_665 14_645 ?
O1 Na2 Na1 86.23(7) . 3_655 ?
O1 Na2 Na1 40.45(6) 15_665 3_655 ?
O1 Na2 Na1 129.03(7) 12_756 3_655 ?
O1 Na2 Na1 101.37(7) 6_654 3_655 ?
W1 Na2 Na1 60.31(2) 15_665 3_655 ?
W1 Na2 Na1 124.40(3) 6_654 3_655 ?
W1 Na2 Na1 110.75(3) 12_756 3_655 ?
W1 Na2 Na1 64.91(2) . 3_655 ?
Na1 Na2 Na1 90.499(5) 9_665 3_655 ?
Na1 Na2 Na1 90.499(5) 14_645 3_655 ?
O1 Na2 Na1 101.36(7) . 8_444 ?
O1 Na2 Na1 129.03(7) 15_665 8_444 ?
O1 Na2 Na1 40.45(6) 12_756 8_444 ?
O1 Na2 Na1 86.23(7) 6_654 8_444 ?
W1 Na2 Na1 110.75(3) 15_665 8_444 ?
W1 Na2 Na1 64.91(2) 6_654 8_444 ?
W1 Na2 Na1 60.31(2) 12_756 8_444 ?
W1 Na2 Na1 124.40(3) . 8_444 ?
Na1 Na2 Na1 90.499(5) 9_665 8_444 ?
Na1 Na2 Na1 90.499(5) 14_645 8_444 ?
Na1 Na2 Na1 169.29(5) 3_655 8_444 ?
W1 O1 Na1 120.88(13) . 9_665 ?
W1 O1 Na2 115.54(13) . . ?
Na1 O1 Na2 98.13(10) 9_665 . ?
W1 O1 Na1 110.11(13) . 16_755 ?
Na1 O1 Na1 94.79(11) 9_665 16_755 ?
Na2 O1 Na1 115.60(11) . 16_755 ?
W1 O2 Na1 147.83(16) . 3_655 ?
W1 O2 Na1 113.15(13) . 6_564 ?
Na1 O2 Na1 98.99(10) 3_655 6_564 ?
W1 O3 Tb1 130.22(13) 16_655 . ?
W1 O3 Na1 123.88(13) 16_655 . ?
Tb1 O3 Na1 100.89(10) . . ?
W1 O4 Na1 125.00(13) . 4_454 ?
W1 O4 Tb1 129.47(12) . 9_665 ?
Na1 O4 Tb1 102.46(10) 4_454 9_665 ?

loop_
_geom_bond_atom_site_label_1
_geom_bond_atom_site_label_2
_geom_bond_distance
_geom_bond_site_symmetry_2
_geom_bond_publ_flag
Tb1 O3 2.382(2) . ?
Tb1 O3 2.382(2) 15_565 ?
Tb1 O3 2.382(2) 12_766 ?
Tb1 O3 2.382(2) 6_564 ?
Tb1 O4 2.388(2) 14 ?
Tb1 O4 2.388(2) 9_665 ?
Tb1 O4 2.388(2) 8_454 ?
Tb1 O4 2.388(2) 3 ?
Tb1 Na1 3.7016(15) 15_565 ?
Tb1 Na1 3.7016(15) 6_564 ?
Tb1 Na1 3.7016(15) 12_766 ?
Tb1 Na1 3.7017(15) . ?
W1 O2 1.754(2) . ?
W1 O1 1.773(3) . ?
W1 O3 1.790(2) 11_665 ?
W1 O4 1.806(2) . ?
W1 Na1 3.5338(15) 16_755 ?
W1 Na1 3.5345(15) 6_564 ?
W1 Na2 3.58995(18) . ?
W1 Na1 3.6453(15) 9_665 ?
W1 Na1 3.7039(16) 4_454 ?
W1 Na1 3.7266(16) 11_665 ?
Na1 O2 2.296(3) 4_464 ?
Na1 O4 2.360(3) 3 ?
Na1 O1 2.403(3) 9_665 ?
Na1 O3 2.419(3) . ?
Na1 O2 2.456(3) 6_564 ?
Na1 O1 2.507(3) 11_675 ?
Na1 W1 3.5337(15) 11_675 ?
Na1 W1 3.5345(15) 6_564 ?
Na1 Na1 3.6143(13) 7_554 ?
Na1 Na1 3.6144(13) 8_354 ?
Na1 W1 3.6453(15) 9_665 ?
Na1 Na2 3.6655(15) 9_665 ?
Na2 O1 2.449(3) . ?
Na2 O1 2.449(3) 15_665 ?
Na2 O1 2.449(3) 12_756 ?
Na2 O1 2.449(3) 6_654 ?
Na2 W1 3.58992(18) 15_665 ?
Na2 W1 3.58992(18) 6_654 ?
Na2 W1 3.58992(19) 12_756 ?
Na2 Na1 3.6655(15) 9_665 ?
Na2 Na1 3.6655(15) 14_645 ?
Na2 Na1 3.6655(15) 3_655 ?
Na2 Na1 3.6655(15) 8_444 ?
O1 Na1 2.402(3) 9_665 ?
O1 Na1 2.507(3) 16_755 ?
O2 Na1 2.296(3) 3_655 ?
O2 Na1 2.456(3) 6_564 ?
O3 W1 1.790(2) 16_655 ?
O4 Na1 2.360(3) 4_454 ?
O4 Tb1 2.388(2) 9_665 ?
